data_4073675
loop_
_publ_author_name
'Newsham, David K.'
'Borkar, Sachin'
'Sen, Ayusman'
'Conner, David M.'
'Goodall, Brian L.'

_publ_section_title
;
 Inhibitory Role of Carbon Monoxide in Palladium(II)-Catalyzed
 Nonalternating Ethene/Carbon Monoxide Copolymerizations and the Synthesis
 of Polyethene-block-poly(ethene-alt-carbon monoxide)
;
_journal_issue 15
_journal_name_full Organometallics
_journal_page_first 3636
_journal_paper_doi 10.1021/om700523m
_journal_volume 26
_journal_year 2007
_chemical_formula_moiety 'C27 H26 N O6 P Pd S'
_chemical_formula_sum 'C27 H26 N O6 P Pd S'
_chemical_formula_weight 629.92
_chemical_name_systematic
; 
 ? 
;
_space_group_IT_number 14
_symmetry_cell_setting monoclinic
_symmetry_space_group_name_Hall '-P 2ybc'
_symmetry_space_group_name_H-M 'P 1 21/c 1'
_atom_sites_solution_hydrogens geom
_atom_sites_solution_primary direct
_atom_sites_solution_secondary difmap
_audit_creation_method SHELXL-97
_cell_angle_alpha 90.00
_cell_angle_beta 96.68(3)
_cell_angle_gamma 90.00
_cell_formula_units_Z 4
_cell_length_a 11.567(2)
_cell_length_b 14.097(3)
_cell_length_c 16.198(3)
_cell_measurement_reflns_used 3462
_cell_measurement_temperature 293(2)
_cell_measurement_theta_max 27.834
_cell_measurement_theta_min 2.286
_cell_volume 2623.3(9)
_computing_cell_refinement 'Bruker XSCANS'
_computing_data_collection 'Bruker XSCANS'
_computing_data_reduction 'Bruker SHELXTL'
_computing_molecular_graphics 'Bruker SHELXTL'
_computing_publication_material 'Bruker SHELXTL'
_computing_structure_refinement 'SHELXL-97 (Sheldrick, 1997)'
_computing_structure_solution 'SHELXS-97 (Sheldrick, 1990)'
_diffrn_ambient_temperature 293(2)
_diffrn_measured_fraction_theta_full 0.973
_diffrn_measured_fraction_theta_max 0.973
_diffrn_measurement_device_type 'CCD area detector'
_diffrn_measurement_method 'phi and omega scans'
_diffrn_radiation_monochromator graphite
_diffrn_radiation_source 'fine-focus sealed tube'
_diffrn_radiation_type MoK\a
_diffrn_radiation_wavelength 0.71073
_diffrn_reflns_av_R_equivalents 0.0693
_diffrn_reflns_av_sigmaI/netI 0.0924
_diffrn_reflns_limit_h_max 15
_diffrn_reflns_limit_h_min -15
_diffrn_reflns_limit_k_max 17
_diffrn_reflns_limit_k_min -18
_diffrn_reflns_limit_l_max 21
_diffrn_reflns_limit_l_min -15
_diffrn_reflns_number 17068
_diffrn_reflns_theta_full 28.36
_diffrn_reflns_theta_max 28.36
_diffrn_reflns_theta_min 1.77
_exptl_absorpt_coefficient_mu 0.891
_exptl_absorpt_correction_T_max 0.955
_exptl_absorpt_correction_T_min 0.869
_exptl_absorpt_correction_type analytical
_exptl_absorpt_process_details SADABS
_exptl_crystal_colour yellow
_exptl_crystal_density_diffrn 1.595
_exptl_crystal_density_method 'not measured'
_exptl_crystal_description plate
_exptl_crystal_F_000 1280
_exptl_crystal_size_max 0.17
_exptl_crystal_size_mid 0.13
_exptl_crystal_size_min 0.05
_refine_diff_density_max 2.062
_refine_diff_density_min -0.818
_refine_diff_density_rms 0.149
_refine_ls_extinction_method none
_refine_ls_goodness_of_fit_ref 0.959
_refine_ls_hydrogen_treatment noref
_refine_ls_matrix_type full
_refine_ls_number_parameters 337
_refine_ls_number_reflns 6396
_refine_ls_number_restraints 0
_refine_ls_restrained_S_all 0.959
_refine_ls_R_factor_all 0.0800
_refine_ls_R_factor_gt 0.0529
_refine_ls_shift/su_max 0.001
_refine_ls_shift/su_mean 0.000
_refine_ls_structure_factor_coef Fsqd
_refine_ls_weighting_details 'calc w=1/[\s^2^(Fo^2^)+(0.0678P)^2^+0.0000P] where P=(Fo^2^+2Fc^2^)/3'
_refine_ls_weighting_scheme calc
_refine_ls_wR_factor_gt 0.1196
_refine_ls_wR_factor_ref 0.1289
_reflns_number_gt 4577
_reflns_number_total 6396
_reflns_threshold_expression >2sigma(I)
_cod_data_source_file om700523m-file004.cif
_cod_data_source_block svb13t
_cod_depositor_comments
;
The following automatic conversions were performed:

'_symmetry_cell_setting' value 'Monoclinic' changed to 'monoclinic'
according to /home/saulius/struct/CIF-dictionaries/cif_core.dic
dictionary named 'cif_core.dic' version 2.4.1 from 2010-06-29.

Automatic conversion script
Id: cif_fix_values 1715 2011-07-08 13:25:40Z adriana 
;
_cod_original_cell_volume 2623.5(9)
_cod_original_sg_symbol_H-M P2(1)/c
_cod_database_code 4073675

loop_
_symmetry_equiv_pos_as_xyz
'x, y, z'
'-x, y+1/2, -z+1/2'
'-x, -y, -z'
'x, -y-1/2, z-1/2'

loop_
_atom_site_label
_atom_site_type_symbol
_atom_site_fract_x
_atom_site_fract_y
_atom_site_fract_z
_atom_site_U_iso_or_equiv
_atom_site_adp_type
_atom_site_occupancy
_atom_site_symmetry_multiplicity
_atom_site_calc_flag
_atom_site_refinement_flags
Pd1 Pd 0.75284(3) 0.46282(2) 0.177177(19) 0.01761(11) Uani 1 1 d .
S1 S 0.96633(8) 0.32157(8) 0.23298(6) 0.0164(2) Uani 1 1 d .
P1 P 0.69709(9) 0.37317(7) 0.28125(6) 0.0135(2) Uani 1 1 d .
O3 O 0.9904(2) 0.3767(2) 0.30802(17) 0.0220(7) Uani 1 1 d .
O2 O 1.0654(2) 0.2722(2) 0.20661(17) 0.0214(7) Uani 1 1 d .
C1 C 0.6094(4) 0.5443(3) 0.1780(3) 0.0211(9) Uani 1 1 d .
N1 N 0.8131(3) 0.5562(2) 0.0887(2) 0.0212(8) Uani 1 1 d .
O1 O 0.9066(2) 0.3780(2) 0.16310(16) 0.0192(6) Uani 1 1 d .
C9 C 0.9007(3) 0.1379(3) 0.2473(3) 0.0197(9) Uani 1 1 d .
H9 H 0.9756 0.1252 0.2349 0.024 Uiso 1 1 calc R
C8 C 0.8650(3) 0.2313(3) 0.2534(2) 0.0145(8) Uani 1 1 d .
C13 C 0.7520(3) 0.2522(3) 0.2744(2) 0.0142(8) Uani 1 1 d .
O4 O 0.7176(3) 0.2863(2) 0.45171(18) 0.0273(7) Uani 1 1 d .
C12 C 0.6796(4) 0.1756(3) 0.2854(3) 0.0213(9) Uani 1 1 d .
H12 H 0.6045 0.1868 0.2982 0.026 Uiso 1 1 calc R
C14 C 0.7611(3) 0.4237(3) 0.3796(3) 0.0187(9) Uani 1 1 d .
C21 C 0.5426(3) 0.3626(3) 0.2931(3) 0.0171(8) Uani 1 1 d .
C19 C 0.7673(4) 0.3740(3) 0.4545(3) 0.0242(10) Uani 1 1 d .
C10 C 0.8274(4) 0.0640(3) 0.2593(3) 0.0209(9) Uani 1 1 d .
H10 H 0.8523 0.0017 0.2549 0.025 Uiso 1 1 calc R
C6 C 0.8878(5) 0.5845(4) -0.0398(3) 0.0346(12) Uani 1 1 d .
H6 H 0.9025 0.5619 -0.0915 0.041 Uiso 1 1 calc R
C16 C 0.8536(4) 0.5577(4) 0.4524(3) 0.0360(13) Uani 1 1 d .
H16 H 0.8801 0.6200 0.4524 0.043 Uiso 1 1 calc R
C3 C 0.8420(4) 0.6457(3) 0.1108(3) 0.0283(11) Uani 1 1 d .
H3 H 0.8240 0.6680 0.1618 0.034 Uiso 1 1 calc R
C15 C 0.8050(4) 0.5163(3) 0.3795(3) 0.0249(10) Uani 1 1 d .
H15 H 0.8013 0.5500 0.3300 0.030 Uiso 1 1 calc R
C11 C 0.7166(4) 0.0832(3) 0.2778(3) 0.0245(10) Uani 1 1 d .
H11 H 0.6661 0.0334 0.2854 0.029 Uiso 1 1 calc R
C17 C 0.8631(4) 0.5058(4) 0.5263(3) 0.0373(13) Uani 1 1 d .
H17 H 0.8990 0.5327 0.5751 0.045 Uiso 1 1 calc R
C20 C 0.7252(5) 0.2318(4) 0.5258(3) 0.0428(14) Uani 1 1 d .
H20A H 0.8053 0.2179 0.5440 0.064 Uiso 1 1 calc R
H20B H 0.6830 0.1736 0.5153 0.064 Uiso 1 1 calc R
H20C H 0.6924 0.2670 0.5681 0.064 Uiso 1 1 calc R
C5 C 0.9187(4) 0.6751(4) -0.0160(3) 0.0337(12) Uani 1 1 d .
H5 H 0.9536 0.7150 -0.0515 0.040 Uiso 1 1 calc R
C4 C 0.8975(5) 0.7061(3) 0.0607(3) 0.0354(12) Uani 1 1 d .
H4 H 0.9199 0.7666 0.0790 0.042 Uiso 1 1 calc R
C18 C 0.8196(4) 0.4153(4) 0.5275(3) 0.0343(12) Uani 1 1 d .
H18 H 0.8252 0.3815 0.5771 0.041 Uiso 1 1 calc R
C7 C 0.8350(4) 0.5272(3) 0.0132(3) 0.0326(12) Uani 1 1 d .
H7 H 0.8136 0.4660 -0.0038 0.039 Uiso 1 1 calc R
O6 O 0.5097(3) 0.2928(2) 0.16075(18) 0.0260(7) Uani 1 1 d .
O5 O 0.5999(3) 0.5970(3) 0.2324(2) 0.0447(9) Uani 1 1 d .
C22 C 0.5005(4) 0.3985(3) 0.3642(3) 0.0220(9) Uani 1 1 d .
H22 H 0.5516 0.4266 0.4057 0.026 Uiso 1 1 calc R
C26 C 0.4632(3) 0.3242(3) 0.2299(3) 0.0190(9) Uani 1 1 d .
C25 C 0.3462(4) 0.3185(3) 0.2400(3) 0.0253(10) Uani 1 1 d .
H25 H 0.2940 0.2918 0.1985 0.030 Uiso 1 1 calc R
C23 C 0.3824(4) 0.3924(3) 0.3736(3) 0.0265(10) Uani 1 1 d .
H23 H 0.3551 0.4154 0.4215 0.032 Uiso 1 1 calc R
C24 C 0.3067(4) 0.3523(3) 0.3119(3) 0.0288(11) Uani 1 1 d .
H24 H 0.2281 0.3479 0.3184 0.035 Uiso 1 1 calc R
C27 C 0.4325(5) 0.2448(5) 0.0993(3) 0.0484(16) Uani 1 1 d .
H27A H 0.3974 0.1921 0.1244 0.073 Uiso 1 1 calc R
H27B H 0.4754 0.2222 0.0559 0.073 Uiso 1 1 calc R
H27C H 0.3730 0.2878 0.0763 0.073 Uiso 1 1 calc R
C2 C 0.5315(5) 0.5310(5) 0.1024(3) 0.0485(15) Uani 1 1 d .
H2A H 0.5037 0.4668 0.0998 0.073 Uiso 1 1 calc R
H2B H 0.5724 0.5437 0.0553 0.073 Uiso 1 1 calc R
H2C H 0.4668 0.5737 0.1020 0.073 Uiso 1 1 calc R

loop_
_atom_site_aniso_label
_atom_site_aniso_U_11
_atom_site_aniso_U_22
_atom_site_aniso_U_33
_atom_site_aniso_U_23
_atom_site_aniso_U_13
_atom_site_aniso_U_12
Pd1 0.01805(17) 0.01751(17) 0.01780(18) 0.00271(13) 0.00430(13) 0.00100(13)
S1 0.0108(5) 0.0208(5) 0.0172(5) 0.0005(4) 0.0008(4) -0.0031(4)
P1 0.0131(5) 0.0141(5) 0.0131(5) -0.0012(4) 0.0012(4) -0.0024(4)
O3 0.0191(15) 0.0256(17) 0.0210(16) -0.0041(13) 0.0004(12) -0.0077(13)
O2 0.0129(14) 0.0282(17) 0.0238(16) 0.0044(13) 0.0051(12) 0.0014(12)
C1 0.031(2) 0.013(2) 0.021(2) 0.0036(18) 0.0111(19) -0.0048(18)
N1 0.0255(19) 0.0177(19) 0.0214(19) 0.0053(15) 0.0063(15) 0.0035(15)
O1 0.0167(14) 0.0219(16) 0.0191(15) 0.0055(12) 0.0021(12) 0.0005(12)
C9 0.013(2) 0.023(2) 0.022(2) -0.0027(18) -0.0024(17) 0.0031(17)
C8 0.0133(19) 0.019(2) 0.0113(19) -0.0007(16) 0.0004(16) -0.0018(16)
C13 0.017(2) 0.018(2) 0.0075(18) 0.0001(15) -0.0010(16) 0.0003(16)
O4 0.0348(19) 0.0339(19) 0.0127(15) 0.0046(14) 0.0009(13) -0.0011(15)
C12 0.016(2) 0.022(2) 0.027(2) -0.0021(19) 0.0051(18) -0.0007(18)
C14 0.0119(19) 0.023(2) 0.021(2) -0.0068(18) 0.0046(17) -0.0019(17)
C21 0.0140(19) 0.016(2) 0.021(2) 0.0026(17) 0.0020(17) -0.0015(16)
C19 0.014(2) 0.039(3) 0.019(2) -0.008(2) -0.0006(17) 0.0035(19)
C10 0.025(2) 0.013(2) 0.023(2) -0.0031(17) 0.0003(19) 0.0009(17)
C6 0.053(3) 0.031(3) 0.023(3) -0.001(2) 0.017(2) -0.002(2)
C16 0.024(2) 0.034(3) 0.050(3) -0.028(3) 0.004(2) -0.007(2)
C3 0.037(3) 0.027(3) 0.021(2) 0.002(2) 0.003(2) 0.002(2)
C15 0.020(2) 0.021(2) 0.034(3) -0.011(2) 0.006(2) -0.0021(18)
C11 0.024(2) 0.019(2) 0.031(3) 0.0011(19) 0.005(2) -0.0029(19)
C17 0.018(2) 0.058(4) 0.035(3) -0.023(3) -0.003(2) 0.004(2)
C20 0.045(3) 0.052(4) 0.032(3) 0.019(3) 0.003(2) 0.006(3)
C5 0.044(3) 0.029(3) 0.031(3) 0.007(2) 0.016(2) -0.004(2)
C4 0.058(4) 0.020(2) 0.027(3) 0.004(2) 0.002(2) -0.007(2)
C18 0.022(2) 0.059(4) 0.021(2) -0.012(2) 0.000(2) 0.005(2)
C7 0.047(3) 0.024(2) 0.029(3) -0.005(2) 0.017(2) -0.008(2)
O6 0.0204(16) 0.0364(19) 0.0199(16) -0.0076(14) -0.0037(13) -0.0088(14)
O5 0.038(2) 0.036(2) 0.060(3) 0.000(2) 0.0069(18) 0.0063(18)
C22 0.018(2) 0.027(2) 0.022(2) -0.0005(19) 0.0035(18) 0.0023(18)
C26 0.015(2) 0.018(2) 0.022(2) 0.0030(18) -0.0021(17) -0.0024(17)
C25 0.018(2) 0.020(2) 0.035(3) 0.007(2) -0.007(2) -0.0038(18)
C23 0.017(2) 0.034(3) 0.030(3) 0.007(2) 0.0083(19) 0.002(2)
C24 0.014(2) 0.024(2) 0.049(3) 0.011(2) 0.004(2) 0.0020(18)
C27 0.040(3) 0.067(4) 0.037(3) -0.022(3) 0.000(3) -0.020(3)
C2 0.037(3) 0.062(4) 0.046(3) 0.008(3) 0.000(3) 0.020(3)

loop_
_atom_type_symbol
_atom_type_description
_atom_type_scat_dispersion_real
_atom_type_scat_dispersion_imag
_atom_type_scat_source
C C 0.0033 0.0016 'International Tables Vol C Tables 4.2.6.8 and 6.1.1.4'
H H 0.0000 0.0000 'International Tables Vol C Tables 4.2.6.8 and 6.1.1.4'
N N 0.0061 0.0033 'International Tables Vol C Tables 4.2.6.8 and 6.1.1.4'
O O 0.0106 0.0060 'International Tables Vol C Tables 4.2.6.8 and 6.1.1.4'
P P 0.1023 0.0942 'International Tables Vol C Tables 4.2.6.8 and 6.1.1.4'
S S 0.1246 0.1234 'International Tables Vol C Tables 4.2.6.8 and 6.1.1.4'
Pd Pd -0.9988 1.0072 'International Tables Vol C Tables 4.2.6.8 and 6.1.1.4'

loop_
_geom_angle_atom_site_label_1
_geom_angle_atom_site_label_2
_geom_angle_atom_site_label_3
_geom_angle
C1 Pd1 N1 89.22(15)
C1 Pd1 O1 174.30(14)
N1 Pd1 O1 86.17(12)
C1 Pd1 P1 90.41(12)
N1 Pd1 P1 174.32(11)
O1 Pd1 P1 94.51(8)
O3 S1 O2 115.21(17)
O3 S1 O1 112.38(18)
O2 S1 O1 110.26(16)
O3 S1 C8 107.10(17)
O2 S1 C8 105.76(18)
O1 S1 C8 105.39(17)
C14 P1 C21 104.10(18)
C14 P1 C13 108.01(19)
C21 P1 C13 106.36(18)
C14 P1 Pd1 108.15(14)
C21 P1 Pd1 119.45(14)
C13 P1 Pd1 110.18(12)
O5 C1 C2 128.1(5)
O5 C1 Pd1 121.2(4)
C2 C1 Pd1 110.6(3)
C7 N1 C3 117.5(4)
C7 N1 Pd1 122.6(3)
C3 N1 Pd1 119.6(3)
S1 O1 Pd1 121.80(15)
C10 C9 C8 121.1(4)
C10 C9 H9 119.4
C8 C9 H9 119.4
C9 C8 C13 120.3(4)
C9 C8 S1 117.1(3)
C13 C8 S1 122.6(3)
C12 C13 C8 117.0(4)
C12 C13 P1 119.9(3)
C8 C13 P1 123.0(3)
C19 O4 C20 118.7(4)
C11 C12 C13 121.6(4)
C11 C12 H12 119.2
C13 C12 H12 119.2
C19 C14 C15 119.0(4)
C19 C14 P1 122.6(3)
C15 C14 P1 118.3(3)
C22 C21 C26 118.8(4)
C22 C21 P1 119.7(3)
C26 C21 P1 121.4(3)
O4 C19 C18 123.2(4)
O4 C19 C14 116.6(4)
C18 C19 C14 120.2(5)
C9 C10 C11 119.2(4)
C9 C10 H10 120.4
C11 C10 H10 120.4
C7 C6 C5 119.5(4)
C7 C6 H6 120.3
C5 C6 H6 120.3
C15 C16 C17 119.7(5)
C15 C16 H16 120.1
C17 C16 H16 120.1
N1 C3 C4 122.7(4)
N1 C3 H3 118.7
C4 C3 H3 118.7
C16 C15 C14 120.5(5)
C16 C15 H15 119.8
C14 C15 H15 119.8
C10 C11 C12 120.6(4)
C10 C11 H11 119.7
C12 C11 H11 119.7
C18 C17 C16 120.4(5)
C18 C17 H17 119.8
C16 C17 H17 119.8
O4 C20 H20A 109.5
O4 C20 H20B 109.5
H20A C20 H20B 109.5
O4 C20 H20C 109.5
H20A C20 H20C 109.5
H20B C20 H20C 109.5
C4 C5 C6 119.1(4)
C4 C5 H5 120.5
C6 C5 H5 120.5
C5 C4 C3 118.7(5)
C5 C4 H4 120.6
C3 C4 H4 120.6
C17 C18 C19 120.1(5)
C17 C18 H18 120.0
C19 C18 H18 120.0
N1 C7 C6 122.4(4)
N1 C7 H7 118.8
C6 C7 H7 118.8
C26 O6 C27 116.7(3)
C21 C22 C23 120.5(4)
C21 C22 H22 119.8
C23 C22 H22 119.8
O6 C26 C25 124.1(4)
O6 C26 C21 115.8(3)
C25 C26 C21 120.1(4)
C24 C25 C26 120.2(4)
C24 C25 H25 119.9
C26 C25 H25 119.9
C24 C23 C22 119.8(4)
C24 C23 H23 120.1
C22 C23 H23 120.1
C23 C24 C25 120.6(4)
C23 C24 H24 119.7
C25 C24 H24 119.7
O6 C27 H27A 109.5
O6 C27 H27B 109.5
H27A C27 H27B 109.5
O6 C27 H27C 109.5
H27A C27 H27C 109.5
H27B C27 H27C 109.5
C1 C2 H2A 109.5
C1 C2 H2B 109.5
H2A C2 H2B 109.5
C1 C2 H2C 109.5
H2A C2 H2C 109.5
H2B C2 H2C 109.5

loop_
_geom_bond_atom_site_label_1
_geom_bond_atom_site_label_2
_geom_bond_distance
Pd1 C1 2.019(5)
Pd1 N1 2.123(3)
Pd1 O1 2.177(3)
Pd1 P1 2.2601(11)
S1 O3 1.442(3)
S1 O2 1.447(3)
S1 O1 1.486(3)
S1 C8 1.787(4)
P1 C14 1.821(4)
P1 C21 1.826(4)
P1 C13 1.827(4)
C1 O5 1.166(5)
C1 C2 1.446(7)
N1 C7 1.340(6)
N1 C3 1.343(6)
C9 C10 1.371(6)
C9 C8 1.387(6)
C9 H9 0.9300
C8 C13 1.419(5)
C13 C12 1.391(6)
O4 C19 1.362(5)
O4 C20 1.419(5)
C12 C11 1.381(6)
C12 H12 0.9300
C14 C19 1.395(6)
C14 C15 1.401(6)
C21 C22 1.397(6)
C21 C26 1.402(6)
C19 C18 1.392(6)
C10 C11 1.377(6)
C10 H10 0.9300
C6 C7 1.373(6)
C6 C5 1.370(7)
C6 H6 0.9300
C16 C15 1.377(6)
C16 C17 1.398(8)
C16 H16 0.9300
C3 C4 1.383(6)
C3 H3 0.9300
C15 H15 0.9300
C11 H11 0.9300
C17 C18 1.371(8)
C17 H17 0.9300
C20 H20A 0.9600
C20 H20B 0.9600
C20 H20C 0.9600
C5 C4 1.366(7)
C5 H5 0.9300
C4 H4 0.9300
C18 H18 0.9300
C7 H7 0.9300
O6 C26 1.370(5)
O6 C27 1.428(6)
C22 C23 1.394(6)
C22 H22 0.9300
C26 C25 1.385(6)
C25 C24 1.384(6)
C25 H25 0.9300
C23 C24 1.371(7)
C23 H23 0.9300
C24 H24 0.9300
C27 H27A 0.9600
C27 H27B 0.9600
C27 H27C 0.9600
C2 H2A 0.9600
C2 H2B 0.9600
C2 H2C 0.9600

loop_
_geom_torsion_atom_site_label_1
_geom_torsion_atom_site_label_2
_geom_torsion_atom_site_label_3
_geom_torsion_atom_site_label_4
_geom_torsion
C1 Pd1 P1 C14 -91.21(19)
N1 Pd1 P1 C14 -5.0(10)
O1 Pd1 P1 C14 91.67(16)
C1 Pd1 P1 C21 27.4(2)
N1 Pd1 P1 C21 113.6(10)
O1 Pd1 P1 C21 -149.68(17)
C1 Pd1 P1 C13 150.95(19)
N1 Pd1 P1 C13 -122.8(10)
O1 Pd1 P1 C13 -26.17(16)
N1 Pd1 C1 O5 -102.8(4)
O1 Pd1 C1 O5 -138.8(13)
P1 Pd1 C1 O5 71.6(4)
N1 Pd1 C1 C2 73.5(4)
O1 Pd1 C1 C2 37.5(16)
P1 Pd1 C1 C2 -112.2(3)
C1 Pd1 N1 C7 -120.6(4)
O1 Pd1 N1 C7 56.0(4)
P1 Pd1 N1 C7 153.1(8)
C1 Pd1 N1 C3 66.2(4)
O1 Pd1 N1 C3 -117.1(3)
P1 Pd1 N1 C3 -20.0(12)
O3 S1 O1 Pd1 -50.1(2)
O2 S1 O1 Pd1 179.94(17)
C8 S1 O1 Pd1 66.2(2)
C1 Pd1 O1 S1 -175.6(14)
N1 Pd1 O1 S1 148.3(2)
P1 Pd1 O1 S1 -26.04(19)
C10 C9 C8 C13 1.6(6)
C10 C9 C8 S1 -177.9(3)
O3 S1 C8 C9 -118.6(3)
O2 S1 C8 C9 4.7(4)
O1 S1 C8 C9 121.5(3)
O3 S1 C8 C13 61.9(4)
O2 S1 C8 C13 -174.7(3)
O1 S1 C8 C13 -58.0(4)
C9 C8 C13 C12 -2.1(6)
S1 C8 C13 C12 177.4(3)
C9 C8 C13 P1 -178.5(3)
S1 C8 C13 P1 1.0(5)
C14 P1 C13 C12 106.0(3)
C21 P1 C13 C12 -5.3(4)
Pd1 P1 C13 C12 -136.1(3)
C14 P1 C13 C8 -77.7(4)
C21 P1 C13 C8 171.1(3)
Pd1 P1 C13 C8 40.2(4)
C8 C13 C12 C11 1.2(6)
P1 C13 C12 C11 177.7(3)
C21 P1 C14 C19 67.6(4)
C13 P1 C14 C19 -45.2(4)
Pd1 P1 C14 C19 -164.4(3)
C21 P1 C14 C15 -112.0(3)
C13 P1 C14 C15 135.2(3)
Pd1 P1 C14 C15 16.0(4)
C14 P1 C21 C22 5.2(4)
C13 P1 C21 C22 119.1(4)
Pd1 P1 C21 C22 -115.6(3)
C14 P1 C21 C26 -178.7(3)
C13 P1 C21 C26 -64.8(4)
Pd1 P1 C21 C26 60.5(4)
C20 O4 C19 C18 -3.8(6)
C20 O4 C19 C14 177.9(4)
C15 C14 C19 O4 176.5(4)
P1 C14 C19 O4 -3.2(5)
C15 C14 C19 C18 -1.9(6)
P1 C14 C19 C18 178.5(3)
C8 C9 C10 C11 -0.2(7)
C7 N1 C3 C4 -3.1(7)
Pd1 N1 C3 C4 170.4(4)
C17 C16 C15 C14 2.4(7)
C19 C14 C15 C16 0.0(6)
P1 C14 C15 C16 179.6(3)
C9 C10 C11 C12 -0.8(7)
C13 C12 C11 C10 0.2(7)
C15 C16 C17 C18 -2.9(7)
C7 C6 C5 C4 0.8(8)
C6 C5 C4 C3 -2.0(8)
N1 C3 C4 C5 3.3(8)
C16 C17 C18 C19 1.0(7)
O4 C19 C18 C17 -176.8(4)
C14 C19 C18 C17 1.4(7)
C3 N1 C7 C6 1.8(7)
Pd1 N1 C7 C6 -171.5(4)
C5 C6 C7 N1 -0.7(8)
C26 C21 C22 C23 2.7(6)
P1 C21 C22 C23 178.9(3)
C27 O6 C26 C25 -5.1(6)
C27 O6 C26 C21 173.9(4)
C22 C21 C26 O6 178.1(4)
P1 C21 C26 O6 2.0(5)
C22 C21 C26 C25 -2.8(6)
P1 C21 C26 C25 -178.9(3)
O6 C26 C25 C24 -179.7(4)
C21 C26 C25 C24 1.3(7)
C21 C22 C23 C24 -1.1(7)
C22 C23 C24 C25 -0.5(7)
C26 C25 C24 C23 0.4(7)
